data_7251625
loop_
_publ_author_name
'Kuz'mina, Lyudmila G.'
'Vedernikov, Artem I.'
'Sazonov, Sergey K.'
'Aleksandrova, Nadezhda A.'
'Alfimov, Michael V.'
'Gromov, Sergey P.'

_publ_section_title
;
 Study of the influence of anion nature on crystal packing features and
 feasibility of [2 + 2] photocycloaddition reaction in protonated forms of
 dimethoxystyrylheterocycles
;
_journal_issue 16
_journal_name_full CrystEngComm
_journal_page_first 2560
_journal_page_last 2577
_journal_paper_doi 10.1039/D5CE01173F
_journal_volume 28
_journal_year 2026
_chemical_formula_moiety 'C15 H16 N O2, B F4'
_chemical_formula_sum 'C15 H16 B F4 N O2'
_chemical_formula_weight 329.10
_chemical_name_systematic
;
4-[(E)-2-(3,4-dimethoxyphenyl)vinyl]-1-methylpyridinium tetrafluoroborate
;
_space_group_crystal_system orthorhombic
_space_group_IT_number 61
_space_group_name_Hall '-P 2ac 2ab'
_space_group_name_H-M_alt 'P b c a'
_atom_sites_solution_hydrogens mixed
_audit_creation_method SHELXL-2014/7
_audit_update_record
;
2025-10-10 deposited with the CCDC.	2026-02-16 downloaded from the CCDC.
;
_cell_angle_alpha 90
_cell_angle_beta 90
_cell_angle_gamma 90
_cell_formula_units_Z 8
_cell_length_a 8.8022(3)
_cell_length_b 9.8851(4)
_cell_length_c 34.8148(12)
_cell_measurement_reflns_used 4631
_cell_measurement_temperature 120(2)
_cell_measurement_theta_max 29.146
_cell_measurement_theta_min 2.588
_cell_volume 3029.26(19)
_computing_structure_refinement 'SHELXL-2014/7 (Sheldrick, 2014)'
_diffrn_ambient_temperature 120(2)
_diffrn_detector_area_resol_mean 16.1511
_diffrn_measured_fraction_theta_full 0.999
_diffrn_measured_fraction_theta_max 0.987
_diffrn_measurement_device_type 'Xcalibur, Sapphire3, Gemini ultra'
_diffrn_measurement_method /W
_diffrn_radiation_type MoK\a
_diffrn_radiation_wavelength 0.71073
_diffrn_reflns_av_R_equivalents 0.0610
_diffrn_reflns_av_unetI/netI 0.0414
_diffrn_reflns_Laue_measured_fraction_full 0.999
_diffrn_reflns_Laue_measured_fraction_max 0.987
_diffrn_reflns_limit_h_max 11
_diffrn_reflns_limit_h_min -11
_diffrn_reflns_limit_k_max 13
_diffrn_reflns_limit_k_min -12
_diffrn_reflns_limit_l_max 45
_diffrn_reflns_limit_l_min -45
_diffrn_reflns_number 28008
_diffrn_reflns_point_group_measured_fraction_full 0.999
_diffrn_reflns_point_group_measured_fraction_max 0.987
_diffrn_reflns_theta_full 25.242
_diffrn_reflns_theta_max 27.992
_diffrn_reflns_theta_min 2.593
_diffrn_source 'Enhance (Mo) X-ray Source'
_exptl_absorpt_coefficient_mu 0.127
_exptl_absorpt_correction_type none
_exptl_crystal_colour yellow
_exptl_crystal_density_diffrn 1.443
_exptl_crystal_description plate
_exptl_crystal_F_000 1360
_exptl_crystal_size_max 0.440
_exptl_crystal_size_mid 0.340
_exptl_crystal_size_min 0.080
_refine_diff_density_max 0.216
_refine_diff_density_min -0.215
_refine_diff_density_rms 0.051
_refine_ls_extinction_method none
_refine_ls_goodness_of_fit_ref 1.077
_refine_ls_hydrogen_treatment mixed
_refine_ls_matrix_type full
_refine_ls_number_parameters 214
_refine_ls_number_reflns 3616
_refine_ls_number_restraints 0
_refine_ls_restrained_S_all 1.077
_refine_ls_R_factor_all 0.0735
_refine_ls_R_factor_gt 0.0477
_refine_ls_shift/su_max 0.001
_refine_ls_shift/su_mean 0.000
_refine_ls_structure_factor_coef Fsqd
_refine_ls_weighting_details 'w=1/[\s^2^(Fo^2^)+(0.0298P)^2^+1.3541P] where P=(Fo^2^+2Fc^2^)/3'
_refine_ls_weighting_scheme calc
_refine_ls_wR_factor_gt 0.0897
_refine_ls_wR_factor_ref 0.1001
_reflns_Friedel_coverage 0.000
_reflns_number_gt 2687
_reflns_number_total 3616
_reflns_threshold_expression 'I > 2\s(I)'
_cod_data_source_file d5ce01173f2.cif
_cod_data_source_block ff_CCDC2
_cod_depositor_comments 'Adding full bibliography for 7251618--7251632.cif.'
_cod_database_code 7251625
_shelx_shelxl_version_number 2014/7
_shelx_space_group_comment
;
The symmetry employed for this shelxl refinement is uniquely defined
by the following loop, which should always be used as a source of
symmetry information in preference to the above space-group names.
They are only intended as comments.
;
_shelx_estimated_absorpt_t_min 0.946
_shelx_estimated_absorpt_t_max 0.990

loop_
_space_group_symop_operation_xyz
'x, y, z'
'-x+1/2, -y, z+1/2'
'-x, y+1/2, -z+1/2'
'x+1/2, -y+1/2, -z'
'-x, -y, -z'
'x-1/2, y, -z-1/2'
'x, -y-1/2, z-1/2'
'-x-1/2, y-1/2, z'

loop_
_atom_site_label
_atom_site_type_symbol
_atom_site_fract_x
_atom_site_fract_y
_atom_site_fract_z
_atom_site_U_iso_or_equiv
_atom_site_adp_type
_atom_site_occupancy
_atom_site_site_symmetry_order
_atom_site_calc_flag
_atom_site_refinement_flags_posn
_atom_site_refinement_flags_adp
_atom_site_refinement_flags_occupancy
_atom_site_disorder_assembly
_atom_site_disorder_group
B1 B 0.7441(2) 0.80859(19) 0.54805(6) 0.0177(4) Uani 1 1 d . . . . .
F1 F 0.88396(11) 0.77481(10) 0.53197(3) 0.0276(3) Uani 1 1 d . . . . .
F2 F 0.73091(11) 0.94915(10) 0.54941(3) 0.0283(3) Uani 1 1 d . . . . .
F3 F 0.62796(11) 0.75657(10) 0.52481(3) 0.0263(3) Uani 1 1 d . . . . .
F4 F 0.73192(13) 0.75606(12) 0.58460(3) 0.0392(3) Uani 1 1 d . . . . .
O1 O 1.04248(13) -0.20540(13) 0.27211(3) 0.0248(3) Uani 1 1 d . . . . .
O2 O 1.21708(13) -0.08889(13) 0.32161(4) 0.0271(3) Uani 1 1 d . . . . .
N1 N 0.67766(17) 0.56207(15) 0.46767(4) 0.0207(3) Uani 1 1 d . . . . .
H1 H 0.641(3) 0.625(2) 0.4856(7) 0.051(7) Uiso 1 1 d . . . . .
C1 C 0.82951(19) 0.55288(17) 0.46418(5) 0.0202(4) Uani 1 1 d . . . . .
H1A H 0.8937 0.6119 0.4783 0.024 Uiso 1 1 calc R U . . .
C2 C 0.89101(19) 0.45787(17) 0.44009(5) 0.0192(4) Uani 1 1 d . . . . .
H2A H 0.9982 0.4519 0.4374 0.023 Uiso 1 1 calc R U . . .
C3 C 0.79733(18) 0.36927(16) 0.41930(5) 0.0162(3) Uani 1 1 d . . . . .
C4 C 0.64011(18) 0.38191(17) 0.42456(5) 0.0181(4) Uani 1 1 d . . . . .
H4A H 0.5727 0.3228 0.4114 0.022 Uiso 1 1 calc R U . . .
C5 C 0.58348(19) 0.47909(17) 0.44853(5) 0.0200(4) Uani 1 1 d . . . . .
H5A H 0.4767 0.4880 0.4517 0.024 Uiso 1 1 calc R U . . .
C6 C 0.86600(18) 0.26881(16) 0.39421(5) 0.0180(4) Uani 1 1 d . . . . .
H6A H 0.9727 0.2560 0.3962 0.022 Uiso 1 1 calc R U . . .
C7 C 0.79125(19) 0.19299(17) 0.36862(5) 0.0184(4) Uani 1 1 d . . . . .
H7A H 0.6850 0.2079 0.3665 0.022 Uiso 1 1 calc R U . . .
C8 C 0.85673(18) 0.08928(17) 0.34355(5) 0.0181(4) Uani 1 1 d . . . . .
C9 C 0.76472(19) 0.02497(18) 0.31678(5) 0.0206(4) Uani 1 1 d . . . . .
H9A H 0.6603 0.0487 0.3152 0.025 Uiso 1 1 calc R U . . .
C10 C 0.82240(19) -0.07368(18) 0.29220(5) 0.0209(4) Uani 1 1 d . . . . .
H10A H 0.7580 -0.1156 0.2738 0.025 Uiso 1 1 calc R U . . .
C11 C 0.97348(19) -0.11041(17) 0.29463(5) 0.0193(4) Uani 1 1 d . . . . .
C12 C 1.06925(18) -0.04670(17) 0.32191(5) 0.0195(4) Uani 1 1 d . . . . .
C13 C 1.01113(19) 0.05189(17) 0.34583(5) 0.0189(4) Uani 1 1 d . . . . .
H13A H 1.0756 0.0949 0.3640 0.023 Uiso 1 1 calc R U . . .
C14 C 0.9533(2) -0.26316(19) 0.24184(5) 0.0279(4) Uani 1 1 d . . . . .
H14B H 1.0163 -0.3256 0.2268 0.042 Uiso 1 1 calc R U . . .
H14C H 0.9156 -0.1910 0.2251 0.042 Uiso 1 1 calc R U . . .
H14D H 0.8672 -0.3124 0.2529 0.042 Uiso 1 1 calc R U . . .
C15 C 1.3186(2) -0.0215(2) 0.34752(6) 0.0321(5) Uani 1 1 d . . . . .
H15C H 1.4209 -0.0595 0.3448 0.048 Uiso 1 1 calc R U . . .
H15D H 1.2832 -0.0342 0.3740 0.048 Uiso 1 1 calc R U . . .
H15A H 1.3211 0.0753 0.3415 0.048 Uiso 1 1 calc R U . . .

loop_
_atom_site_aniso_label
_atom_site_aniso_U_11
_atom_site_aniso_U_22
_atom_site_aniso_U_33
_atom_site_aniso_U_23
_atom_site_aniso_U_13
_atom_site_aniso_U_12
B1 0.0155(9) 0.0172(10) 0.0204(10) -0.0025(8) -0.0012(8) -0.0008(8)
F1 0.0150(5) 0.0264(6) 0.0414(7) -0.0120(5) 0.0020(4) 0.0014(4)
F2 0.0215(5) 0.0189(5) 0.0444(7) -0.0062(5) 0.0030(5) 0.0016(4)
F3 0.0171(5) 0.0301(6) 0.0317(6) -0.0113(5) -0.0048(4) -0.0012(4)
F4 0.0513(7) 0.0437(7) 0.0226(6) 0.0061(5) -0.0004(5) -0.0031(6)
O1 0.0266(7) 0.0270(7) 0.0209(7) -0.0088(5) -0.0003(5) 0.0041(5)
O2 0.0216(7) 0.0368(8) 0.0228(7) -0.0095(6) -0.0046(5) 0.0087(6)
N1 0.0273(8) 0.0163(8) 0.0185(8) -0.0004(6) 0.0043(6) 0.0017(6)
C1 0.0245(9) 0.0172(9) 0.0189(9) 0.0014(7) -0.0034(7) -0.0032(7)
C2 0.0171(8) 0.0205(9) 0.0201(9) 0.0036(7) -0.0002(7) -0.0002(7)
C3 0.0199(8) 0.0147(8) 0.0139(8) 0.0050(7) -0.0001(6) 0.0000(7)
C4 0.0185(8) 0.0173(9) 0.0184(8) 0.0012(7) -0.0007(7) -0.0010(7)
C5 0.0181(8) 0.0188(9) 0.0230(9) 0.0037(7) 0.0036(7) 0.0005(7)
C6 0.0148(8) 0.0192(9) 0.0200(9) 0.0016(7) 0.0024(7) 0.0017(7)
C7 0.0176(8) 0.0206(9) 0.0170(8) 0.0030(7) 0.0011(6) 0.0019(7)
C8 0.0210(8) 0.0193(9) 0.0140(8) 0.0019(7) 0.0021(6) 0.0002(7)
C9 0.0172(8) 0.0241(9) 0.0205(9) 0.0016(7) 0.0021(7) -0.0004(7)
C10 0.0218(9) 0.0236(10) 0.0173(9) -0.0008(7) -0.0009(7) -0.0039(7)
C11 0.0244(9) 0.0180(9) 0.0155(8) -0.0001(7) 0.0032(7) 0.0018(7)
C12 0.0188(8) 0.0223(9) 0.0173(8) 0.0041(7) 0.0011(7) 0.0031(7)
C13 0.0215(9) 0.0225(9) 0.0129(8) -0.0004(7) -0.0012(6) 0.0003(7)
C14 0.0340(10) 0.0279(10) 0.0219(10) -0.0097(8) 0.0014(8) -0.0008(8)
C15 0.0197(9) 0.0461(13) 0.0307(11) -0.0095(9) -0.0056(8) 0.0045(9)

loop_
_atom_type_symbol
_atom_type_description
_atom_type_scat_dispersion_real
_atom_type_scat_dispersion_imag
_atom_type_scat_source
C C 0.0033 0.0016 'International Tables Vol C Tables 4.2.6.8 and 6.1.1.4'
H H 0.0000 0.0000 'International Tables Vol C Tables 4.2.6.8 and 6.1.1.4'
B B 0.0013 0.0007 'International Tables Vol C Tables 4.2.6.8 and 6.1.1.4'
N N 0.0061 0.0033 'International Tables Vol C Tables 4.2.6.8 and 6.1.1.4'
O O 0.0106 0.0060 'International Tables Vol C Tables 4.2.6.8 and 6.1.1.4'
F F 0.0171 0.0103 'International Tables Vol C Tables 4.2.6.8 and 6.1.1.4'

loop_
_geom_angle_atom_site_label_1
_geom_angle_atom_site_label_2
_geom_angle_atom_site_label_3
_geom_angle
_geom_angle_site_symmetry_1
_geom_angle_site_symmetry_3
_geom_angle_publ_flag
F4 B1 F1 110.46(15) . . ?
F4 B1 F2 109.73(15) . . ?
F1 B1 F2 109.02(14) . . ?
F4 B1 F3 109.75(15) . . ?
F1 B1 F3 108.94(14) . . ?
F2 B1 F3 108.91(14) . . ?
C11 O1 C14 116.92(13) . . ?
C12 O2 C15 116.55(14) . . ?
C5 N1 C1 121.82(15) . . ?
N1 C1 C2 119.60(16) . . ?
C1 C2 C3 120.73(15) . . ?
C4 C3 C2 117.19(15) . . ?
C4 C3 C6 123.36(15) . . ?
C2 C3 C6 119.44(14) . . ?
C5 C4 C3 120.18(16) . . ?
N1 C5 C4 120.47(16) . . ?
C7 C6 C3 125.33(15) . . ?
C6 C7 C8 126.56(15) . . ?
C9 C8 C13 118.66(16) . . ?
C9 C8 C7 119.39(15) . . ?
C13 C8 C7 121.95(15) . . ?
C8 C9 C10 121.34(16) . . ?
C11 C10 C9 119.82(16) . . ?
O1 C11 C10 125.01(16) . . ?
O1 C11 C12 115.20(14) . . ?
C10 C11 C12 119.79(15) . . ?
O2 C12 C13 124.97(16) . . ?
O2 C12 C11 115.19(15) . . ?
C13 C12 C11 119.83(15) . . ?
C12 C13 C8 120.56(16) . . ?

loop_
_geom_bond_atom_site_label_1
_geom_bond_atom_site_label_2
_geom_bond_distance
_geom_bond_site_symmetry_2
_geom_bond_publ_flag
B1 F4 1.378(2) . ?
B1 F1 1.393(2) . ?
B1 F2 1.395(2) . ?
B1 F3 1.402(2) . ?
O1 C11 1.366(2) . ?
O1 C14 1.433(2) . ?
O2 C12 1.3665(19) . ?
O2 C15 1.434(2) . ?
N1 C5 1.343(2) . ?
N1 C1 1.345(2) . ?
C1 C2 1.371(2) . ?
C2 C3 1.404(2) . ?
C3 C4 1.402(2) . ?
C3 C6 1.454(2) . ?
C4 C5 1.366(2) . ?
C6 C7 1.337(2) . ?
C7 C8 1.465(2) . ?
C8 C9 1.389(2) . ?
C8 C13 1.411(2) . ?
C9 C10 1.393(2) . ?
C10 C11 1.381(2) . ?
C11 C12 1.418(2) . ?
C12 C13 1.380(2) . ?

loop_
_geom_hbond_atom_site_label_D
_geom_hbond_atom_site_label_H
_geom_hbond_atom_site_label_A
_geom_hbond_distance_DH
_geom_hbond_distance_HA
_geom_hbond_distance_DA
_geom_hbond_angle_DHA
_geom_hbond_site_symmetry_A
N1 H1 F3 0.94(2) 1.89(2) 2.8010(18) 163(2) .
